data_2222919
loop_
_publ_author_name
'Fun, Hoong-Kun'
'Chanawanno, Kullapa'
'Chantrapromma, Suchada'

_publ_section_title
;
 (<i>E</i>)-1-Methyl-2-styrylpyridinium iodide
;
_journal_coeditor_code WN2338
_journal_issue 8
_journal_name_full 'Acta Crystallographica Section E'
_journal_page_first o1934
_journal_page_last o1935
_journal_paper_doi 10.1107/S1600536809027810
_journal_volume 65
_journal_year 2009
_chemical_formula_iupac 'C14 H14 N +, I -'
_chemical_formula_moiety 'C14 H14 N +, I -'
_chemical_formula_sum 'C14 H14 I N'
_chemical_formula_weight 323.16
_chemical_melting_point_gt 505
_chemical_melting_point_lt 506
_chemical_name_systematic
;
(<i>E</i>)-1-Methyl-2-styrylpyridinium iodide
;
_space_group_IT_number 14
_symmetry_cell_setting monoclinic
_symmetry_space_group_name_Hall '-P 2ybc'
_symmetry_space_group_name_H-M 'P 1 21/c 1'
_atom_sites_solution_hydrogens geom
_atom_sites_solution_primary direct
_atom_sites_solution_secondary difmap
_audit_creation_method SHELXL-97
_cell_angle_alpha 90.00
_cell_angle_beta 109.0170(10)
_cell_angle_gamma 90.00
_cell_formula_units_Z 4
_cell_length_a 7.08410(10)
_cell_length_b 10.0664(2)
_cell_length_c 19.1771(3)
_cell_measurement_reflns_used 3753
_cell_measurement_temperature 100
_cell_measurement_theta_max 30.00
_cell_measurement_theta_min 2.31
_cell_volume 1292.91(4)
_computing_cell_refinement 'SAINT (Bruker, 2005)'
_computing_data_collection 'APEX2 (Bruker, 2005)'
_computing_data_reduction 'SAINT (Bruker, 2005)'
_computing_molecular_graphics 'SHELXTL (Sheldrick, 2008)'
_computing_publication_material
;
SHELXTL (Sheldrick, 2008) and PLATON (Spek, 2009)
;
_computing_structure_refinement 'SHELXTL (Sheldrick, 2008)'
_computing_structure_solution 'SHELXTL (Sheldrick, 2008)'
_diffrn_ambient_temperature 100
_diffrn_measured_fraction_theta_full 0.997
_diffrn_measured_fraction_theta_max 0.997
_diffrn_measurement_device_type 'Bruker APEXII CCD area-detector'
_diffrn_measurement_method '\f and \w'
_diffrn_radiation_monochromator graphite
_diffrn_radiation_source 'sealed tube'
_diffrn_radiation_type MoK\a
_diffrn_radiation_wavelength 0.71073
_diffrn_reflns_av_R_equivalents 0.0313
_diffrn_reflns_av_sigmaI/netI 0.0272
_diffrn_reflns_limit_h_max 9
_diffrn_reflns_limit_h_min -8
_diffrn_reflns_limit_k_max 14
_diffrn_reflns_limit_k_min -14
_diffrn_reflns_limit_l_max 26
_diffrn_reflns_limit_l_min -26
_diffrn_reflns_number 15764
_diffrn_reflns_theta_full 30.00
_diffrn_reflns_theta_max 30.00
_diffrn_reflns_theta_min 2.31
_diffrn_standards_number 0
_exptl_absorpt_coefficient_mu 2.450
_exptl_absorpt_correction_T_max 0.7349
_exptl_absorpt_correction_T_min 0.5522
_exptl_absorpt_correction_type multi-scan
_exptl_absorpt_process_details '(SADABS; Bruker, 2005)'
_exptl_crystal_colour 'Pale yellow'
_exptl_crystal_density_diffrn 1.660
_exptl_crystal_density_method 'not measured'
_exptl_crystal_description Block
_exptl_crystal_F_000 632
_exptl_crystal_size_max 0.28
_exptl_crystal_size_mid 0.18
_exptl_crystal_size_min 0.13
_refine_diff_density_max 1.526
_refine_diff_density_min -1.302
_refine_ls_extinction_method none
_refine_ls_goodness_of_fit_ref 1.093
_refine_ls_hydrogen_treatment constr
_refine_ls_matrix_type full
_refine_ls_number_parameters 146
_refine_ls_number_reflns 3753
_refine_ls_number_restraints 0
_refine_ls_restrained_S_all 1.093
_refine_ls_R_factor_all 0.0508
_refine_ls_R_factor_gt 0.0427
_refine_ls_shift/su_max_lt 0.001
_refine_ls_shift/su_mean 0.000
_refine_ls_structure_factor_coef Fsqd
_refine_ls_weighting_details 'calc w=1/[\s^2^(Fo^2^)+(0.037P)^2^+4.8574P] where P=(Fo^2^+2Fc^2^)/3'
_refine_ls_weighting_scheme calc
_refine_ls_wR_factor_gt 0.1029
_refine_ls_wR_factor_ref 0.1069
_reflns_number_gt 3186
_reflns_number_total 3753
_reflns_threshold_expression I>2\s(I)
_cod_data_source_file wn2338.cif
_cod_data_source_block I
_cod_depositor_comments
;
The following automatic conversions were performed:
'_symmetry_cell_setting' value 'Monoclinic' changed to 'monoclinic'
according to '/home/saulius/struct/CIF-dictionaries/cif_core.dic'
dictionary named 'cif_core.dic' version 2.4.1 from 2010-06-29.

Automatic conversion script
Id: cif_fix_enum 1527 2010-12-29 10:47:43Z saulius 

The following automatic conversions were performed:

'_symmetry_cell_setting' value 'Monoclinic' changed to 'monoclinic'
according to /home/saulius/struct/CIF-dictionaries/cif_core.dic
dictionary named 'cif_core.dic' version 2.4.1 from 2010-06-29.

Automatic conversion script
Id: cif_fix_values 1715 2011-07-08 13:25:40Z adriana 
;
_cod_original_sg_symbol_H-M 'P 21/c'
_cod_database_code 2222919
_cod_database_fobs_code 2222919

loop_
_symmetry_equiv_pos_as_xyz
'x, y, z'
'-x, y+1/2, -z+1/2'
'-x, -y, -z'
'x, -y-1/2, z-1/2'

loop_
_atom_site_type_symbol
_atom_site_label
_atom_site_fract_x
_atom_site_fract_y
_atom_site_fract_z
_atom_site_U_iso_or_equiv
_atom_site_adp_type
_atom_site_calc_flag
_atom_site_refinement_flags
_atom_site_occupancy
_atom_site_disorder_assembly
_atom_site_disorder_group
I I1 0.70838(4) 0.18319(3) 0.382571(14) 0.03436(10) Uani d . 1 . .
N N1 0.6191(5) 0.7789(4) 0.45127(18) 0.0298(7) Uani d . 1 . .
C C1 0.5059(6) 0.8350(4) 0.3870(2) 0.0327(8) Uani d . 1 . .
H H1A 0.4830 0.9261 0.3851 0.039 Uiso calc R 1 . .
C C2 0.4245(6) 0.7599(5) 0.3248(2) 0.0332(8) Uani d . 1 . .
H H2A 0.3463 0.7993 0.2811 0.040 Uiso calc R 1 . .
C C3 0.4607(6) 0.6242(4) 0.3281(2) 0.0305(8) Uani d . 1 . .
H H3A 0.4094 0.5718 0.2863 0.037 Uiso calc R 1 . .
C C4 0.5727(6) 0.5682(4) 0.3936(2) 0.0316(8) Uani d . 1 . .
H H4A 0.5958 0.4772 0.3962 0.038 Uiso calc R 1 . .
C C5 0.6529(7) 0.6466(4) 0.4568(2) 0.0328(8) Uani d . 1 . .
C C6 0.7642(7) 0.5934(4) 0.5286(2) 0.0346(9) Uani d . 1 . .
H H6A 0.7946 0.6493 0.5694 0.041 Uiso calc R 1 . .
C C7 0.8250(6) 0.4660(5) 0.5384(2) 0.0350(9) Uani d . 1 . .
H H7A 0.7885 0.4131 0.4964 0.042 Uiso calc R 1 . .
C C8 0.9420(6) 0.4001(4) 0.6074(2) 0.0272(7) Uani d . 1 . .
C C9 0.9771(6) 0.2630(4) 0.6079(2) 0.0299(8) Uani d . 1 . .
H H9A 0.9310 0.2151 0.5641 0.036 Uiso calc R 1 . .
C C10 1.0797(6) 0.1984(4) 0.6727(3) 0.0335(9) Uani d . 1 . .
H H10A 1.1008 0.1073 0.6724 0.040 Uiso calc R 1 . .
C C11 1.1507(7) 0.2682(5) 0.7377(2) 0.0365(9) Uani d . 1 . .
H H11A 1.2225 0.2247 0.7810 0.044 Uiso calc R 1 . .
C C12 1.1146(7) 0.4048(5) 0.7385(2) 0.0341(9) Uani d . 1 . .
H H12A 1.1590 0.4516 0.7826 0.041 Uiso calc R 1 . .
C C13 1.0130(6) 0.4704(4) 0.6736(2) 0.0291(8) Uani d . 1 . .
H H13A 0.9920 0.5615 0.6742 0.035 Uiso calc R 1 . .
C C14 0.7074(7) 0.8689(5) 0.5147(2) 0.0364(9) Uani d . 1 . .
H H14A 0.8469 0.8492 0.5367 0.055 Uiso calc R 1 . .
H H14B 0.6409 0.8564 0.5505 0.055 Uiso calc R 1 . .
H H14C 0.6917 0.9593 0.4980 0.055 Uiso calc R 1 . .

loop_
_atom_site_aniso_label
_atom_site_aniso_U_11
_atom_site_aniso_U_22
_atom_site_aniso_U_33
_atom_site_aniso_U_12
_atom_site_aniso_U_13
_atom_site_aniso_U_23
I1 0.04036(17) 0.03000(15) 0.02839(14) 0.00091(11) 0.00527(11) -0.00118(10)
N1 0.0326(17) 0.0315(17) 0.0280(15) -0.0039(14) 0.0137(14) -0.0016(13)
C1 0.0287(19) 0.034(2) 0.036(2) 0.0047(16) 0.0115(16) 0.0009(16)
C2 0.0278(19) 0.040(2) 0.0309(19) 0.0078(17) 0.0080(16) 0.0005(17)
C3 0.0273(18) 0.037(2) 0.0278(17) -0.0012(16) 0.0093(15) -0.0019(16)
C4 0.035(2) 0.028(2) 0.0306(18) -0.0052(16) 0.0094(16) 0.0010(15)
C5 0.038(2) 0.0277(19) 0.0304(19) -0.0067(16) 0.0087(17) 0.0050(15)
C6 0.037(2) 0.032(2) 0.035(2) 0.0006(17) 0.0126(17) 0.0000(16)
C7 0.037(2) 0.033(2) 0.035(2) -0.0014(17) 0.0115(17) 0.0006(17)
C8 0.0288(18) 0.0266(18) 0.0270(16) -0.0042(15) 0.0100(14) 0.0036(14)
C9 0.0308(19) 0.0301(19) 0.0333(19) -0.0038(16) 0.0166(16) -0.0037(15)
C10 0.031(2) 0.0222(18) 0.047(2) 0.0010(15) 0.0130(18) 0.0064(16)
C11 0.033(2) 0.036(2) 0.036(2) -0.0011(18) 0.0055(17) 0.0119(18)
C12 0.037(2) 0.038(2) 0.0268(18) -0.0043(18) 0.0097(16) -0.0017(16)
C13 0.0315(19) 0.0222(17) 0.0345(19) 0.0014(15) 0.0118(16) 0.0002(14)
C14 0.047(2) 0.030(2) 0.032(2) -0.0036(19) 0.0130(18) -0.0053(16)

loop_
_atom_type_symbol
_atom_type_description
_atom_type_scat_dispersion_real
_atom_type_scat_dispersion_imag
_atom_type_scat_source
C C 0.0033 0.0016 'International Tables Vol C Tables 4.2.6.8 and 6.1.1.4'
H H 0.0000 0.0000 'International Tables Vol C Tables 4.2.6.8 and 6.1.1.4'
I I -0.4742 1.8119 'International Tables Vol C Tables 4.2.6.8 and 6.1.1.4'
N N 0.0061 0.0033 'International Tables Vol C Tables 4.2.6.8 and 6.1.1.4'

loop_
_geom_angle_atom_site_label_1
_geom_angle_atom_site_label_2
_geom_angle_atom_site_label_3
_geom_angle_site_symmetry_1
_geom_angle_site_symmetry_3
_geom_angle
_geom_angle_publ_flag
C5 N1 C1 . . 121.3(4) ?
C5 N1 C14 . . 121.4(4) ?
C1 N1 C14 . . 117.3(4) ?
N1 C1 C2 . . 121.2(4) ?
N1 C1 H1A . . 119.4 ?
C2 C1 H1A . . 119.4 ?
C1 C2 C3 . . 119.0(4) ?
C1 C2 H2A . . 120.5 ?
C3 C2 H2A . . 120.5 ?
C4 C3 C2 . . 119.4(4) ?
C4 C3 H3A . . 120.3 ?
C2 C3 H3A . . 120.3 ?
C3 C4 C5 . . 120.8(4) ?
C3 C4 H4A . . 119.6 ?
C5 C4 H4A . . 119.6 ?
N1 C5 C4 . . 118.4(4) ?
N1 C5 C6 . . 117.8(4) ?
C4 C5 C6 . . 123.8(4) ?
C7 C6 C5 . . 122.3(4) ?
C7 C6 H6A . . 118.8 ?
C5 C6 H6A . . 118.8 ?
C6 C7 C8 . . 128.1(4) ?
C6 C7 H7A . . 116.0 ?
C8 C7 H7A . . 116.0 ?
C13 C8 C9 . . 118.8(4) ?
C13 C8 C7 . . 121.3(4) ?
C9 C8 C7 . . 119.8(4) ?
C10 C9 C8 . . 120.6(4) ?
C10 C9 H9A . . 119.7 ?
C8 C9 H9A . . 119.7 ?
C11 C10 C9 . . 120.4(4) ?
C11 C10 H10A . . 119.8 ?
C9 C10 H10A . . 119.8 ?
C10 C11 C12 . . 119.8(4) ?
C10 C11 H11A . . 120.1 ?
C12 C11 H11A . . 120.1 ?
C13 C12 C11 . . 120.2(4) ?
C13 C12 H12A . . 119.9 ?
C11 C12 H12A . . 119.9 ?
C12 C13 C8 . . 120.2(4) ?
C12 C13 H13A . . 119.9 ?
C8 C13 H13A . . 119.9 ?
N1 C14 H14A . . 109.5 ?
N1 C14 H14B . . 109.5 ?
H14A C14 H14B . . 109.5 ?
N1 C14 H14C . . 109.5 ?
H14A C14 H14C . . 109.5 ?
H14B C14 H14C . . 109.5 ?

loop_
_geom_bond_atom_site_label_1
_geom_bond_atom_site_label_2
_geom_bond_site_symmetry_2
_geom_bond_distance
_geom_bond_publ_flag
N1 C5 . 1.352(5) ?
N1 C1 . 1.355(5) ?
N1 C14 . 1.481(5) ?
C1 C2 . 1.370(6) ?
C1 H1A . 0.9300 ?
C2 C3 . 1.387(6) ?
C2 H2A . 0.9300 ?
C3 C4 . 1.369(6) ?
C3 H3A . 0.9300 ?
C4 C5 . 1.402(6) ?
C4 H4A . 0.9300 ?
C5 C6 . 1.448(6) ?
C6 C7 . 1.347(6) ?
C6 H6A . 0.9300 ?
C7 C8 . 1.470(6) ?
C7 H7A . 0.9300 ?
C8 C13 . 1.397(5) ?
C8 C9 . 1.402(6) ?
C9 C10 . 1.381(6) ?
C9 H9A . 0.9300 ?
C10 C11 . 1.376(6) ?
C10 H10A . 0.9300 ?
C11 C12 . 1.399(7) ?
C11 H11A . 0.9300 ?
C12 C13 . 1.384(6) ?
C12 H12A . 0.9300 ?
C13 H13A . 0.9300 ?
C14 H14A . 0.9600 ?
C14 H14B . 0.9600 ?
C14 H14C . 0.9600 ?

loop_
_geom_hbond_atom_site_label_D
_geom_hbond_atom_site_label_H
_geom_hbond_atom_site_label_A
_geom_hbond_site_symmetry_A
_geom_hbond_distance_DH
_geom_hbond_distance_HA
_geom_hbond_distance_DA
_geom_hbond_angle_DHA
_geom_hbond_publ_flag
C1 H1A I1 1_565 0.93 3.05 3.799(4) 139 y
C14 H14A I1 3_766 0.96 3.04 3.996(5) 173 y

loop_
_geom_torsion_atom_site_label_1
_geom_torsion_atom_site_label_2
_geom_torsion_atom_site_label_3
_geom_torsion_atom_site_label_4
_geom_torsion_site_symmetry_1
_geom_torsion_site_symmetry_2
_geom_torsion_site_symmetry_3
_geom_torsion_site_symmetry_4
_geom_torsion
_geom_torsion_publ_flag
C5 N1 C1 C2 . . . . -1.3(6) ?
C14 N1 C1 C2 . . . . 177.6(4) ?
N1 C1 C2 C3 . . . . -0.4(6) ?
C1 C2 C3 C4 . . . . 1.4(6) ?
C2 C3 C4 C5 . . . . -0.8(6) ?
C1 N1 C5 C4 . . . . 1.9(6) ?
C14 N1 C5 C4 . . . . -176.9(4) ?
C1 N1 C5 C6 . . . . -175.9(4) ?
C14 N1 C5 C6 . . . . 5.3(6) ?
C3 C4 C5 N1 . . . . -0.8(6) ?
C3 C4 C5 C6 . . . . 176.8(4) ?
N1 C5 C6 C7 . . . . -172.4(4) ?
C4 C5 C6 C7 . . . . 10.0(7) ?
C5 C6 C7 C8 . . . . 178.5(4) ?
C6 C7 C8 C13 . . . . -2.8(7) ?
C6 C7 C8 C9 . . . . 174.6(4) ?
C13 C8 C9 C10 . . . . 0.2(6) ?
C7 C8 C9 C10 . . . . -177.3(4) ?
C8 C9 C10 C11 . . . . -0.7(6) ?
C9 C10 C11 C12 . . . . 1.5(7) ?
C10 C11 C12 C13 . . . . -1.9(7) ?
C11 C12 C13 C8 . . . . 1.5(6) ?
C9 C8 C13 C12 . . . . -0.6(6) ?
C7 C8 C13 C12 . . . . 176.9(4) ?

loop_
_cod_related_entry_id
_cod_related_entry_database
_cod_related_entry_code
1 ChemSpider 11304920
